data_7150857
loop_
_publ_author_name
'Meshcheryakov, Denys'
'Arnaud-Neu, Fran\,coise'
'B\"ohmer, Volker'
'Bolte, Michael'
'Hubscher-Bruder, V\'eronique'
'Jobin, Emilie'
'Thondorf, Iris'
'Werner, Sabine'

_publ_section_title
;
 Cyclic triureas---synthesis, crystal structures and properties
;
_journal_issue 6
_journal_name_full 'Organic &amp;  Biomolecular Chemistry'
_journal_page_first 1004
_journal_page_last 1014
_journal_paper_doi 10.1039/b718114k
_journal_volume 6
_journal_year 2008
_chemical_formula_sum 'C55 H66 Cl N7 O6'
_chemical_formula_weight 956.60
_chemical_name_systematic
;
?
;
_space_group_IT_number 14
_symmetry_cell_setting monoclinic
_symmetry_space_group_name_Hall '-P 2ybc'
_symmetry_space_group_name_H-M 'P 1 21/c 1'
_atom_sites_solution_hydrogens geom
_atom_sites_solution_primary direct
_atom_sites_solution_secondary difmap
_audit_creation_method SHELXL-97
_cell_angle_alpha 90.00
_cell_angle_beta 96.085(6)
_cell_angle_gamma 90.00
_cell_formula_units_Z 4
_cell_length_a 21.9730(16)
_cell_length_b 14.2644(6)
_cell_length_c 16.7013(12)
_cell_measurement_reflns_used 31622
_cell_measurement_temperature 173(2)
_cell_measurement_theta_max 26.1
_cell_measurement_theta_min 3.5
_cell_volume 5205.2(6)
_computing_cell_refinement 'X-Area (Stoe & Cie, 2001)'
_computing_data_collection 'X-Area (Stoe & Cie, 2001)'
_computing_data_reduction 'X-Area (Stoe & Cie, 2001)'
_computing_molecular_graphics 'XP in SHELXTL-Plus (Sheldrick, 1991)'
_computing_publication_material SHELXL97
_computing_structure_refinement 'SHELXL97 (Sheldrick, 1997) '
_computing_structure_solution 'SHELXS97 (Sheldrick, 1990) '
_diffrn_ambient_temperature 173(2)
_diffrn_measured_fraction_theta_full 0.997
_diffrn_measured_fraction_theta_max 0.991
_diffrn_measurement_device_type 'STOE IPDS II two-circle-diffractometer'
_diffrn_measurement_method \w
_diffrn_radiation_monochromator graphite
_diffrn_radiation_source 'fine-focus sealed tube'
_diffrn_radiation_type MoK\a
_diffrn_radiation_wavelength 0.71073
_diffrn_reflns_av_R_equivalents 0.0866
_diffrn_reflns_av_sigmaI/netI 0.0617
_diffrn_reflns_limit_h_max 26
_diffrn_reflns_limit_h_min -26
_diffrn_reflns_limit_k_max 17
_diffrn_reflns_limit_k_min -15
_diffrn_reflns_limit_l_max 20
_diffrn_reflns_limit_l_min -20
_diffrn_reflns_number 66076
_diffrn_reflns_theta_full 25.00
_diffrn_reflns_theta_max 25.68
_diffrn_reflns_theta_min 3.48
_diffrn_standards_decay_% 0
_diffrn_standards_interval_time 0
_diffrn_standards_number 0
_exptl_absorpt_coefficient_mu 0.129
_exptl_absorpt_correction_T_max 0.9872
_exptl_absorpt_correction_T_min 0.9598
_exptl_absorpt_correction_type multi-scan
_exptl_absorpt_process_details 'MULABS (Spek, 2003; Blessing, 1995)'
_exptl_crystal_colour colourless
_exptl_crystal_density_diffrn 1.221
_exptl_crystal_density_method 'not measured'
_exptl_crystal_description plate
_exptl_crystal_F_000 2040
_exptl_crystal_size_max 0.32
_exptl_crystal_size_mid 0.19
_exptl_crystal_size_min 0.10
_refine_diff_density_max 0.208
_refine_diff_density_min -0.236
_refine_diff_density_rms 0.044
_refine_ls_extinction_coef 0.0027(2)
_refine_ls_extinction_expression Fc^*^=kFc[1+0.001xFc^2^\l^3^/sin(2\q)]^-1/4^
_refine_ls_extinction_method SHELXL
_refine_ls_goodness_of_fit_ref 0.958
_refine_ls_hydrogen_treatment mixed
_refine_ls_matrix_type full
_refine_ls_number_parameters 666
_refine_ls_number_reflns 9795
_refine_ls_number_restraints 8
_refine_ls_restrained_S_all 0.961
_refine_ls_R_factor_all 0.0833
_refine_ls_R_factor_gt 0.0464
_refine_ls_shift/su_max 0.001
_refine_ls_shift/su_mean 0.000
_refine_ls_structure_factor_coef Fsqd
_refine_ls_weighting_details 'calc w=1/[\s^2^(Fo^2^)+(0.0545P)^2^+0.0000P] where P=(Fo^2^+2Fc^2^)/3'
_refine_ls_weighting_scheme calc
_refine_ls_wR_factor_gt 0.0944
_refine_ls_wR_factor_ref 0.1056
_reflns_number_gt 6649
_reflns_number_total 9795
_reflns_threshold_expression I>2\s(I)
_cod_data_source_file b718114k.txt
_cod_data_source_block boeh57
_cod_depositor_comments
;
The following automatic conversions were performed:
'_symmetry_cell_setting' value 'Monoclinic' changed to 'monoclinic'
according to '/home/saulius/struct/CIF-dictionaries/cif_core.dic'
dictionary named 'cif_core.dic' version 2.4.1 from 2010-06-29.

Automatic conversion script
Id: cif_fix_enum 1527 2010-12-29 10:47:43Z saulius 
;
_cod_original_sg_symbol_H-M 'P 21/c'
_cod_database_code 7150857

loop_
_symmetry_equiv_pos_as_xyz
'x, y, z'
'-x, y+1/2, -z+1/2'
'-x, -y, -z'
'x, -y-1/2, z-1/2'

loop_
_atom_site_label
_atom_site_type_symbol
_atom_site_fract_x
_atom_site_fract_y
_atom_site_fract_z
_atom_site_U_iso_or_equiv
_atom_site_adp_type
_atom_site_occupancy
_atom_site_symmetry_multiplicity
_atom_site_calc_flag
_atom_site_refinement_flags
_atom_site_disorder_assembly
_atom_site_disorder_group
Cl1 Cl 0.24996(2) 0.24956(3) 0.62185(3) 0.02627(12) Uani 1 1 d . . .
C1 C 0.10837(8) 0.41660(14) 0.61932(11) 0.0239(4) Uani 1 1 d . . .
O1 O 0.06428(6) 0.46936(10) 0.61619(9) 0.0338(3) Uani 1 1 d . . .
N11 N 0.16681(7) 0.44117(12) 0.65099(10) 0.0251(4) Uani 1 1 d . . .
H11 H 0.1971(11) 0.4010(16) 0.6430(13) 0.035(6) Uiso 1 1 d . . .
N12 N 0.10629(8) 0.32643(13) 0.59061(12) 0.0321(4) Uani 1 1 d . . .
H12 H 0.1348(13) 0.288(2) 0.6062(16) 0.057(8) Uiso 1 1 d . . .
C11 C 0.05136(9) 0.27895(15) 0.56221(12) 0.0288(5) Uani 1 1 d . . .
C12 C 0.04149(8) 0.18893(15) 0.59150(12) 0.0288(5) Uani 1 1 d . . .
C13 C -0.00967(9) 0.13710(17) 0.56293(13) 0.0368(5) Uani 1 1 d . . .
H13 H -0.0155 0.0755 0.5824 0.044 Uiso 1 1 calc R . .
C14 C -0.05240(10) 0.17701(19) 0.50506(14) 0.0437(6) Uani 1 1 d . . .
H14 H -0.0879 0.1427 0.4855 0.052 Uiso 1 1 calc R . .
C15 C -0.04344(10) 0.26598(19) 0.47609(14) 0.0438(6) Uani 1 1 d . . .
H15 H -0.0729 0.2925 0.4368 0.053 Uiso 1 1 calc R . .
C16 C 0.00849(9) 0.31720(17) 0.50396(14) 0.0366(5) Uani 1 1 d . . .
H16 H 0.0146 0.3781 0.4833 0.044 Uiso 1 1 calc R . .
O12 O 0.08748(6) 0.15680(10) 0.65023(9) 0.0325(3) Uani 1 1 d . . .
C21 C 0.12583(8) -0.00042(15) 0.65536(11) 0.0272(5) Uani 1 1 d . . .
C22 C 0.08338(9) 0.06452(15) 0.67801(12) 0.0290(5) Uani 1 1 d . . .
C23 C 0.04088(9) 0.04001(18) 0.73084(14) 0.0402(6) Uani 1 1 d . . .
H23 H 0.0137 0.0859 0.7479 0.048 Uiso 1 1 calc R . .
C24 C 0.03851(10) -0.05127(19) 0.75836(14) 0.0435(6) Uani 1 1 d . . .
H24 H 0.0095 -0.0685 0.7941 0.052 Uiso 1 1 calc R . .
C25 C 0.07876(10) -0.11749(18) 0.73336(13) 0.0399(6) Uani 1 1 d . . .
H25 H 0.0761 -0.1807 0.7507 0.048 Uiso 1 1 calc R . .
C26 C 0.12311(9) -0.09278(16) 0.68322(12) 0.0333(5) Uani 1 1 d . . .
H26 H 0.1513 -0.1383 0.6681 0.040 Uiso 1 1 calc R . .
C2 C 0.21277(8) -0.01987(15) 0.57091(11) 0.0263(4) Uani 1 1 d . . .
O2 O 0.20847(7) -0.10448(11) 0.56019(10) 0.0419(4) Uani 1 1 d . . .
N21 N 0.17102(7) 0.03334(14) 0.60809(10) 0.0284(4) Uani 1 1 d . . .
H21 H 0.1750(10) 0.0949(17) 0.6086(13) 0.033(6) Uiso 1 1 d . . .
N22 N 0.25913(7) 0.03495(13) 0.54678(10) 0.0273(4) Uani 1 1 d . . .
H22 H 0.2630(11) 0.0905(19) 0.5675(15) 0.045(7) Uiso 1 1 d . . .
C31 C 0.31017(8) -0.00396(14) 0.51274(11) 0.0243(4) Uani 1 1 d . . .
C32 C 0.36920(8) 0.01618(13) 0.54845(11) 0.0229(4) Uani 1 1 d . . .
C33 C 0.42024(9) -0.01879(15) 0.51628(12) 0.0287(5) Uani 1 1 d . . .
H33 H 0.4601 -0.0048 0.5410 0.034 Uiso 1 1 calc R . .
C34 C 0.41266(10) -0.07472(15) 0.44739(13) 0.0330(5) Uani 1 1 d . . .
H34 H 0.4474 -0.0994 0.4253 0.040 Uiso 1 1 calc R . .
C35 C 0.35435(10) -0.09417(16) 0.41134(13) 0.0347(5) Uani 1 1 d . . .
H35 H 0.3492 -0.1321 0.3643 0.042 Uiso 1 1 calc R . .
C36 C 0.30324(9) -0.05859(15) 0.44351(13) 0.0323(5) Uani 1 1 d . . .
H36 H 0.2634 -0.0717 0.4180 0.039 Uiso 1 1 calc R . .
O32 O 0.37140(6) 0.07431(10) 0.61596(8) 0.0292(3) Uani 1 1 d . . .
C41 C 0.44384(8) 0.18640(15) 0.67237(11) 0.0260(4) Uani 1 1 d . . .
C42 C 0.42768(8) 0.09205(15) 0.66090(11) 0.0268(4) Uani 1 1 d . . .
C43 C 0.46345(9) 0.02051(17) 0.69728(13) 0.0360(5) Uani 1 1 d . . .
H43 H 0.4512 -0.0430 0.6897 0.043 Uiso 1 1 calc R . .
C44 C 0.51735(10) 0.04273(18) 0.74494(13) 0.0417(6) Uani 1 1 d . . .
H44 H 0.5422 -0.0057 0.7701 0.050 Uiso 1 1 calc R . .
C45 C 0.53464(10) 0.13545(18) 0.75556(13) 0.0388(6) Uani 1 1 d . . .
H45 H 0.5718 0.1503 0.7875 0.047 Uiso 1 1 calc R . .
C46 C 0.49864(9) 0.20693(17) 0.72042(12) 0.0341(5) Uani 1 1 d . . .
H46 H 0.5110 0.2703 0.7288 0.041 Uiso 1 1 calc R . .
C3 C 0.41820(9) 0.34515(15) 0.61992(11) 0.0268(4) Uani 1 1 d . . .
O3 O 0.47120(6) 0.37059(11) 0.61637(9) 0.0366(4) Uani 1 1 d . . .
N31 N 0.40242(7) 0.25560(13) 0.64021(10) 0.0289(4) Uani 1 1 d . . .
H31 H 0.3646(12) 0.2388(18) 0.6322(15) 0.050(7) Uiso 1 1 d . . .
N32 N 0.36791(8) 0.40282(12) 0.60417(10) 0.0288(4) Uani 1 1 d . . .
H32 H 0.3331(11) 0.3830(16) 0.6145(13) 0.039(6) Uiso 1 1 d . . .
C51 C 0.36904(9) 0.49710(14) 0.57833(11) 0.0264(4) Uani 1 1 d . . .
C52 C 0.32145(8) 0.55604(15) 0.59639(11) 0.0260(4) Uani 1 1 d . . .
C53 C 0.31751(9) 0.64817(16) 0.56942(13) 0.0342(5) Uani 1 1 d . . .
H53 H 0.2841 0.6867 0.5804 0.041 Uiso 1 1 calc R . .
C54 C 0.36340(10) 0.68321(19) 0.52596(14) 0.0437(6) Uani 1 1 d . . .
H54 H 0.3618 0.7466 0.5084 0.052 Uiso 1 1 calc R . .
C55 C 0.41095(10) 0.62641(18) 0.50838(13) 0.0421(6) Uani 1 1 d . . .
H55 H 0.4421 0.6510 0.4790 0.050 Uiso 1 1 calc R . .
C56 C 0.41374(9) 0.53355(18) 0.53330(13) 0.0367(5) Uani 1 1 d . . .
H56 H 0.4462 0.4946 0.5197 0.044 Uiso 1 1 calc R . .
O52 O 0.27689(6) 0.51237(10) 0.63793(9) 0.0307(3) Uani 1 1 d . . .
C61 C 0.18234(8) 0.52599(13) 0.69181(11) 0.0225(4) Uani 1 1 d . . .
C62 C 0.24043(8) 0.56420(14) 0.68568(11) 0.0239(4) Uani 1 1 d . . .
C63 C 0.26038(9) 0.64288(14) 0.72917(12) 0.0304(5) Uani 1 1 d . . .
H63 H 0.3003 0.6670 0.7255 0.037 Uiso 1 1 calc R . .
C64 C 0.22152(10) 0.68650(15) 0.77849(13) 0.0346(5) Uani 1 1 d . . .
H64 H 0.2347 0.7410 0.8081 0.042 Uiso 1 1 calc R . .
C65 C 0.16347(10) 0.65030(15) 0.78427(13) 0.0348(5) Uani 1 1 d . . .
H65 H 0.1370 0.6803 0.8177 0.042 Uiso 1 1 calc R . .
C66 C 0.14395(9) 0.57019(14) 0.74134(13) 0.0305(5) Uani 1 1 d . . .
H66 H 0.1043 0.5456 0.7458 0.037 Uiso 1 1 calc R . .
N1 N 0.24462(7) 0.36837(11) 0.36861(9) 0.0271(4) Uani 1 1 d . . .
C71 C 0.19715(9) 0.29878(14) 0.33059(12) 0.0282(5) Uani 1 1 d . . .
H71A H 0.1610 0.3345 0.3068 0.034 Uiso 1 1 calc R . .
H71B H 0.2147 0.2661 0.2860 0.034 Uiso 1 1 calc R . .
C72 C 0.17557(10) 0.22518(15) 0.38746(13) 0.0359(5) Uani 1 1 d . . .
H72A H 0.2096 0.1817 0.4045 0.043 Uiso 1 1 calc R . .
H72B H 0.1630 0.2562 0.4361 0.043 Uiso 1 1 calc R . .
C73 C 0.12203(12) 0.17063(18) 0.34589(14) 0.0462(6) Uani 1 1 d . . .
H73A H 0.0879 0.2145 0.3303 0.055 Uiso 1 1 calc R . .
H73B H 0.1345 0.1423 0.2960 0.055 Uiso 1 1 calc R . .
C74 C 0.09953(12) 0.09383(19) 0.39817(14) 0.0502(7) Uani 1 1 d . . .
H74A H 0.0648 0.0615 0.3685 0.075 Uiso 1 1 calc R . .
H74B H 0.0866 0.1215 0.4473 0.075 Uiso 1 1 calc R . .
H74C H 0.1327 0.0489 0.4124 0.075 Uiso 1 1 calc R . .
C81 C 0.21874(10) 0.42466(15) 0.43523(12) 0.0322(5) Uani 1 1 d . . .
H81A H 0.2160 0.3829 0.4821 0.039 Uiso 1 1 calc R . .
H81B H 0.2480 0.4754 0.4526 0.039 Uiso 1 1 calc R . .
C82 C 0.15594(10) 0.46832(16) 0.41217(14) 0.0377(5) Uani 1 1 d . . .
H82A H 0.1239 0.4222 0.4219 0.045 Uiso 1 1 calc R . .
H82B H 0.1515 0.4833 0.3540 0.045 Uiso 1 1 calc R . .
C83 C 0.14640(13) 0.55780(17) 0.46010(15) 0.0472(6) Uani 1 1 d . . .
H83A H 0.1021 0.5719 0.4564 0.057 Uiso 1 1 calc R . .
H83B H 0.1609 0.5467 0.5175 0.057 Uiso 1 1 calc R . .
C84 C 0.17978(12) 0.64222(17) 0.43049(15) 0.0485(6) Uani 1 1 d . . .
H84A H 0.1716 0.6973 0.4627 0.073 Uiso 1 1 calc R . .
H84B H 0.1654 0.6541 0.3738 0.073 Uiso 1 1 calc R . .
H84C H 0.2239 0.6297 0.4358 0.073 Uiso 1 1 calc R . .
C91 C 0.26076(9) 0.43388(15) 0.30141(11) 0.0274(4) Uani 1 1 d . . .
H91A H 0.2725 0.3949 0.2564 0.033 Uiso 1 1 calc R . .
H91B H 0.2235 0.4692 0.2812 0.033 Uiso 1 1 calc R . .
C92 C 0.31189(10) 0.50404(15) 0.32406(12) 0.0320(5) Uani 1 1 d . . .
H92A H 0.3515 0.4706 0.3334 0.038 Uiso 1 1 calc R . .
H92B H 0.3045 0.5365 0.3745 0.038 Uiso 1 1 calc R . .
C93 C 0.31474(9) 0.57588(14) 0.25685(12) 0.0294(5) Uani 1 1 d . . .
H93A H 0.2742 0.6062 0.2454 0.035 Uiso 1 1 calc R . .
H93B H 0.3243 0.5434 0.2073 0.035 Uiso 1 1 calc R . .
C94 C 0.36325(10) 0.65100(16) 0.27939(15) 0.0394(5) Uani 1 1 d . . .
H94A H 0.3634 0.6962 0.2352 0.059 Uiso 1 1 calc R . .
H94B H 0.4036 0.6214 0.2891 0.059 Uiso 1 1 calc R . .
H94C H 0.3539 0.6835 0.3283 0.059 Uiso 1 1 calc R . .
C101 C 0.30171(10) 0.31753(16) 0.40664(14) 0.0391(6) Uani 1 1 d D A .
H10A H 0.3307 0.3648 0.4319 0.047 Uiso 1 1 calc R . .
H10B H 0.2897 0.2764 0.4501 0.047 Uiso 1 1 calc R . .
C102 C 0.33506(11) 0.25835(18) 0.34909(19) 0.0569(7) Uani 1 1 d D . .
H10C H 0.3034 0.2204 0.3173 0.068 Uiso 0.551(8) 1 calc PR A 1
H10D H 0.3513 0.3026 0.3109 0.068 Uiso 0.551(8) 1 calc PR A 1
H10E H 0.3473 0.2956 0.3034 0.068 Uiso 0.449(8) 1 calc PR A 2
H10F H 0.3105 0.2036 0.3285 0.068 Uiso 0.449(8) 1 calc PR A 2
C103 C 0.3870(3) 0.1919(4) 0.3767(4) 0.0493(19) Uani 0.551(8) 1 d PD A 1
H10G H 0.3720 0.1425 0.4114 0.059 Uiso 0.551(8) 1 calc PR A 1
H10H H 0.4020 0.1612 0.3294 0.059 Uiso 0.551(8) 1 calc PR A 1
C104 C 0.4381(3) 0.2447(4) 0.4228(3) 0.0601(18) Uani 0.551(8) 1 d PD A 1
H10I H 0.4684 0.2003 0.4478 0.090 Uiso 0.551(8) 1 calc PR A 1
H10J H 0.4218 0.2825 0.4647 0.090 Uiso 0.551(8) 1 calc PR A 1
H10K H 0.4575 0.2859 0.3860 0.090 Uiso 0.551(8) 1 calc PR A 1
C105 C 0.3918(3) 0.2288(6) 0.4094(5) 0.049(2) Uani 0.449(8) 1 d PD A 2
H10L H 0.4174 0.2842 0.4252 0.059 Uiso 0.449(8) 1 calc PR A 2
H10M H 0.3779 0.2008 0.4586 0.059 Uiso 0.449(8) 1 calc PR A 2
C106 C 0.4282(4) 0.1576(5) 0.3666(4) 0.074(3) Uani 0.449(8) 1 d PD A 2
H10N H 0.4600 0.1301 0.4051 0.111 Uiso 0.449(8) 1 calc PR A 2
H10O H 0.4474 0.1888 0.3234 0.111 Uiso 0.449(8) 1 calc PR A 2
H10P H 0.4008 0.1081 0.3437 0.111 Uiso 0.449(8) 1 calc PR A 2

loop_
_atom_site_aniso_label
_atom_site_aniso_U_11
_atom_site_aniso_U_22
_atom_site_aniso_U_33
_atom_site_aniso_U_23
_atom_site_aniso_U_13
_atom_site_aniso_U_12
Cl1 0.0182(2) 0.0270(2) 0.0341(3) -0.0015(2) 0.00516(17) -0.0023(2)
C1 0.0209(10) 0.0291(11) 0.0230(10) -0.0003(8) 0.0081(8) -0.0042(9)
O1 0.0222(7) 0.0359(8) 0.0435(9) -0.0036(7) 0.0048(6) 0.0028(6)
N11 0.0178(8) 0.0234(9) 0.0352(10) -0.0048(7) 0.0081(7) -0.0021(7)
N12 0.0180(8) 0.0289(10) 0.0485(11) -0.0065(9) -0.0002(8) -0.0021(8)
C11 0.0194(10) 0.0352(12) 0.0323(11) -0.0115(9) 0.0053(8) -0.0048(8)
C12 0.0175(10) 0.0384(12) 0.0312(11) -0.0098(9) 0.0054(8) -0.0040(9)
C13 0.0236(11) 0.0454(14) 0.0413(13) -0.0080(11) 0.0027(9) -0.0110(10)
C14 0.0285(12) 0.0574(16) 0.0432(14) -0.0124(12) -0.0052(10) -0.0139(11)
C15 0.0292(12) 0.0611(17) 0.0387(13) -0.0095(12) -0.0077(10) 0.0004(11)
C16 0.0276(11) 0.0415(13) 0.0404(13) -0.0064(10) 0.0016(10) -0.0001(10)
O12 0.0191(7) 0.0368(9) 0.0406(8) -0.0026(7) -0.0015(6) -0.0075(6)
C21 0.0194(10) 0.0395(12) 0.0220(10) -0.0030(9) -0.0007(8) -0.0097(9)
C22 0.0191(10) 0.0368(12) 0.0306(11) -0.0014(9) -0.0003(8) -0.0096(9)
C23 0.0227(11) 0.0567(16) 0.0422(13) -0.0050(12) 0.0079(9) -0.0081(10)
C24 0.0280(12) 0.0641(17) 0.0391(13) 0.0095(12) 0.0076(10) -0.0134(11)
C25 0.0306(12) 0.0513(15) 0.0372(13) 0.0113(11) 0.0003(10) -0.0144(11)
C26 0.0270(11) 0.0397(13) 0.0319(11) 0.0015(10) -0.0025(9) -0.0060(9)
C2 0.0215(10) 0.0351(13) 0.0215(10) -0.0051(9) -0.0016(8) -0.0076(9)
O2 0.0401(9) 0.0346(9) 0.0534(10) -0.0133(8) 0.0159(8) -0.0153(7)
N21 0.0247(9) 0.0306(10) 0.0307(9) -0.0020(8) 0.0067(7) -0.0066(8)
N22 0.0174(8) 0.0294(10) 0.0354(10) -0.0070(8) 0.0040(7) -0.0055(7)
C31 0.0225(10) 0.0254(11) 0.0252(10) 0.0021(8) 0.0039(8) -0.0012(8)
C32 0.0233(10) 0.0231(10) 0.0226(10) 0.0030(8) 0.0037(8) -0.0051(8)
C33 0.0188(9) 0.0339(11) 0.0338(11) 0.0010(9) 0.0053(8) -0.0048(9)
C34 0.0298(11) 0.0367(13) 0.0344(12) -0.0010(10) 0.0119(9) 0.0005(9)
C35 0.0384(12) 0.0352(12) 0.0307(12) -0.0078(10) 0.0048(9) -0.0009(10)
C36 0.0254(10) 0.0378(12) 0.0330(12) -0.0064(10) -0.0005(9) -0.0035(9)
O32 0.0178(7) 0.0376(8) 0.0318(8) -0.0095(6) 0.0011(6) -0.0063(6)
C41 0.0195(10) 0.0366(12) 0.0227(10) -0.0027(9) 0.0055(8) -0.0042(9)
C42 0.0180(9) 0.0407(12) 0.0217(10) -0.0006(9) 0.0028(8) -0.0070(9)
C43 0.0317(12) 0.0404(13) 0.0357(12) 0.0090(10) 0.0028(9) -0.0068(10)
C44 0.0333(12) 0.0561(16) 0.0338(12) 0.0154(11) -0.0057(10) -0.0028(11)
C45 0.0265(11) 0.0577(16) 0.0300(12) 0.0025(11) -0.0063(9) -0.0061(11)
C46 0.0257(11) 0.0450(14) 0.0307(11) -0.0052(10) -0.0012(9) -0.0104(10)
C3 0.0224(10) 0.0353(12) 0.0233(10) -0.0102(9) 0.0055(8) -0.0052(9)
O3 0.0159(7) 0.0427(9) 0.0523(9) -0.0027(8) 0.0082(6) -0.0078(6)
N31 0.0155(8) 0.0346(10) 0.0366(10) -0.0053(8) 0.0020(7) -0.0070(8)
N32 0.0169(8) 0.0343(10) 0.0366(10) -0.0031(8) 0.0095(7) -0.0059(8)
C51 0.0216(10) 0.0364(12) 0.0210(10) -0.0024(9) 0.0008(8) -0.0094(9)
C52 0.0182(9) 0.0367(12) 0.0232(10) -0.0014(9) 0.0025(8) -0.0104(8)
C53 0.0267(11) 0.0388(13) 0.0363(12) 0.0054(10) -0.0012(9) -0.0056(9)
C54 0.0398(13) 0.0513(15) 0.0391(13) 0.0200(11) 0.0007(11) -0.0116(12)
C55 0.0322(12) 0.0607(17) 0.0340(12) 0.0155(12) 0.0067(10) -0.0121(11)
C56 0.0253(11) 0.0560(15) 0.0298(11) 0.0012(11) 0.0072(9) -0.0076(10)
O52 0.0248(7) 0.0272(8) 0.0427(8) -0.0066(7) 0.0160(6) -0.0085(6)
C61 0.0234(10) 0.0204(10) 0.0238(10) 0.0012(8) 0.0027(8) -0.0007(8)
C62 0.0230(10) 0.0244(10) 0.0247(10) -0.0004(8) 0.0047(8) 0.0013(8)
C63 0.0276(11) 0.0280(11) 0.0353(12) -0.0011(9) 0.0014(9) -0.0051(9)
C64 0.0412(13) 0.0238(11) 0.0382(12) -0.0060(9) 0.0015(10) -0.0002(10)
C65 0.0377(12) 0.0292(12) 0.0390(12) -0.0043(10) 0.0107(10) 0.0066(10)
C66 0.0265(10) 0.0276(11) 0.0387(12) -0.0019(9) 0.0093(9) 0.0010(9)
N1 0.0293(9) 0.0284(9) 0.0224(8) 0.0042(7) -0.0026(7) -0.0038(7)
C71 0.0308(11) 0.0285(11) 0.0246(11) -0.0030(9) -0.0004(8) -0.0068(9)
C72 0.0416(13) 0.0329(13) 0.0325(12) 0.0017(9) 0.0009(10) -0.0100(10)
C73 0.0551(15) 0.0487(15) 0.0339(13) -0.0013(11) 0.0003(11) -0.0229(12)
C74 0.0590(16) 0.0542(16) 0.0381(14) -0.0059(12) 0.0087(12) -0.0286(13)
C81 0.0432(12) 0.0331(12) 0.0200(10) 0.0003(9) 0.0019(9) -0.0088(10)
C82 0.0398(12) 0.0387(13) 0.0365(12) -0.0010(10) 0.0126(10) -0.0045(10)
C83 0.0671(17) 0.0397(14) 0.0383(13) 0.0005(11) 0.0217(12) -0.0003(12)
C84 0.0625(16) 0.0361(14) 0.0447(14) 0.0071(12) -0.0039(12) -0.0027(12)
C91 0.0319(11) 0.0316(11) 0.0184(10) 0.0047(9) 0.0006(8) -0.0036(9)
C92 0.0307(11) 0.0344(12) 0.0304(11) 0.0035(9) 0.0004(9) -0.0051(9)
C93 0.0285(11) 0.0284(11) 0.0319(11) 0.0025(9) 0.0059(9) 0.0004(9)
C94 0.0339(12) 0.0319(13) 0.0534(15) 0.0034(11) 0.0084(11) -0.0021(10)
C101 0.0329(12) 0.0396(13) 0.0418(13) 0.0187(11) -0.0094(10) -0.0060(10)
C102 0.0384(14) 0.0356(14) 0.095(2) 0.0023(15) -0.0019(14) 0.0085(11)
C103 0.055(4) 0.034(4) 0.058(4) 0.010(3) 0.006(3) 0.014(3)
C104 0.042(4) 0.093(4) 0.044(3) -0.003(3) 0.003(2) 0.019(3)
C105 0.041(5) 0.046(5) 0.063(5) 0.012(4) 0.015(4) 0.021(4)
C106 0.091(6) 0.061(5) 0.077(5) 0.034(4) 0.047(4) 0.052(4)

loop_
_atom_type_symbol
_atom_type_description
_atom_type_scat_dispersion_real
_atom_type_scat_dispersion_imag
_atom_type_scat_source
C C 0.0033 0.0016 'International Tables Vol C Tables 4.2.6.8 and 6.1.1.4'
H H 0.0000 0.0000 'International Tables Vol C Tables 4.2.6.8 and 6.1.1.4'
Cl Cl 0.1484 0.1585 'International Tables Vol C Tables 4.2.6.8 and 6.1.1.4'
N N 0.0061 0.0033 'International Tables Vol C Tables 4.2.6.8 and 6.1.1.4'
O O 0.0106 0.0060 'International Tables Vol C Tables 4.2.6.8 and 6.1.1.4'

loop_
_geom_angle_atom_site_label_1
_geom_angle_atom_site_label_2
_geom_angle_atom_site_label_3
_geom_angle
_geom_angle_site_symmetry_1
_geom_angle_site_symmetry_3
_geom_angle_publ_flag
O1 C1 N12 124.40(18) . . ?
O1 C1 N11 124.06(18) . . ?
N12 C1 N11 111.53(17) . . ?
C1 N11 C61 124.70(17) . . ?
C1 N11 H11 117.0(14) . . ?
C61 N11 H11 118.3(14) . . ?
C1 N12 C11 124.00(18) . . ?
C1 N12 H12 119.7(19) . . ?
C11 N12 H12 111.8(19) . . ?
C16 C11 C12 119.05(19) . . ?
C16 C11 N12 122.3(2) . . ?
C12 C11 N12 118.58(19) . . ?
C13 C12 C11 121.3(2) . . ?
C13 C12 O12 124.2(2) . . ?
C11 C12 O12 114.57(16) . . ?
C12 C13 C14 118.8(2) . . ?
C12 C13 H13 120.6 . . ?
C14 C13 H13 120.6 . . ?
C15 C14 C13 120.5(2) . . ?
C15 C14 H14 119.8 . . ?
C13 C14 H14 119.8 . . ?
C14 C15 C16 120.5(2) . . ?
C14 C15 H15 119.7 . . ?
C16 C15 H15 119.7 . . ?
C11 C16 C15 119.9(2) . . ?
C11 C16 H16 120.1 . . ?
C15 C16 H16 120.1 . . ?
C22 O12 C12 118.01(15) . . ?
C22 C21 C26 118.76(18) . . ?
C22 C21 N21 116.98(19) . . ?
C26 C21 N21 124.20(19) . . ?
C21 C22 C23 121.1(2) . . ?
C21 C22 O12 117.75(17) . . ?
C23 C22 O12 121.0(2) . . ?
C24 C23 C22 119.8(2) . . ?
C24 C23 H23 120.1 . . ?
C22 C23 H23 120.1 . . ?
C23 C24 C25 119.5(2) . . ?
C23 C24 H24 120.2 . . ?
C25 C24 H24 120.2 . . ?
C24 C25 C26 121.1(2) . . ?
C24 C25 H25 119.5 . . ?
C26 C25 H25 119.5 . . ?
C25 C26 C21 119.6(2) . . ?
C25 C26 H26 120.2 . . ?
C21 C26 H26 120.2 . . ?
O2 C2 N22 124.44(19) . . ?
O2 C2 N21 124.15(18) . . ?
N22 C2 N21 111.40(18) . . ?
C2 N21 C21 126.82(19) . . ?
C2 N21 H21 118.6(14) . . ?
C21 N21 H21 114.1(14) . . ?
C2 N22 C31 122.27(18) . . ?
C2 N22 H22 116.5(16) . . ?
C31 N22 H22 118.0(16) . . ?
C36 C31 C32 119.00(18) . . ?
C36 C31 N22 122.01(17) . . ?
C32 C31 N22 118.95(17) . . ?
C33 C32 O32 124.49(17) . . ?
C33 C32 C31 120.82(18) . . ?
O32 C32 C31 114.67(16) . . ?
C32 C33 C34 119.63(18) . . ?
C32 C33 H33 120.2 . . ?
C34 C33 H33 120.2 . . ?
C35 C34 C33 119.79(19) . . ?
C35 C34 H34 120.1 . . ?
C33 C34 H34 120.1 . . ?
C34 C35 C36 120.4(2) . . ?
C34 C35 H35 119.8 . . ?
C36 C35 H35 119.8 . . ?
C31 C36 C35 120.29(19) . . ?
C31 C36 H36 119.9 . . ?
C35 C36 H36 119.9 . . ?
C32 O32 C42 119.56(15) . . ?
C42 C41 C46 117.91(19) . . ?
C42 C41 N31 118.48(17) . . ?
C46 C41 N31 123.44(19) . . ?
C43 C42 C41 121.55(18) . . ?
C43 C42 O32 121.92(19) . . ?
C41 C42 O32 116.36(17) . . ?
C42 C43 C44 119.4(2) . . ?
C42 C43 H43 120.3 . . ?
C44 C43 H43 120.3 . . ?
C45 C44 C43 119.8(2) . . ?
C45 C44 H44 120.1 . . ?
C43 C44 H44 120.1 . . ?
C44 C45 C46 120.9(2) . . ?
C44 C45 H45 119.5 . . ?
C46 C45 H45 119.5 . . ?
C45 C46 C41 120.4(2) . . ?
C45 C46 H46 119.8 . . ?
C41 C46 H46 119.8 . . ?
O3 C3 N31 123.50(19) . . ?
O3 C3 N32 124.00(19) . . ?
N31 C3 N32 112.50(16) . . ?
C3 N31 C41 125.08(16) . . ?
C3 N31 H31 119.0(17) . . ?
C41 N31 H31 115.9(17) . . ?
C3 N32 C51 125.84(17) . . ?
C3 N32 H32 118.8(16) . . ?
C51 N32 H32 115.1(16) . . ?
C56 C51 C52 118.4(2) . . ?
C56 C51 N32 123.63(19) . . ?
C52 C51 N32 117.90(16) . . ?
C53 C52 C51 121.38(18) . . ?
C53 C52 O52 123.86(18) . . ?
C51 C52 O52 114.60(18) . . ?
C52 C53 C54 118.9(2) . . ?
C52 C53 H53 120.5 . . ?
C54 C53 H53 120.5 . . ?
C55 C54 C53 120.4(2) . . ?
C55 C54 H54 119.8 . . ?
C53 C54 H54 119.8 . . ?
C54 C55 C56 120.5(2) . . ?
C54 C55 H55 119.7 . . ?
C56 C55 H55 119.7 . . ?
C55 C56 C51 120.3(2) . . ?
C55 C56 H56 119.8 . . ?
C51 C56 H56 119.8 . . ?
C62 O52 C52 121.22(15) . . ?
C66 C61 C62 118.73(18) . . ?
C66 C61 N11 122.94(17) . . ?
C62 C61 N11 118.22(16) . . ?
C63 C62 O52 124.00(17) . . ?
C63 C62 C61 121.18(18) . . ?
O52 C62 C61 114.64(16) . . ?
C62 C63 C64 119.52(19) . . ?
C62 C63 H63 120.2 . . ?
C64 C63 H63 120.2 . . ?
C65 C64 C63 119.98(19) . . ?
C65 C64 H64 120.0 . . ?
C63 C64 H64 120.0 . . ?
C64 C65 C66 120.29(19) . . ?
C64 C65 H65 119.9 . . ?
C66 C65 H65 119.9 . . ?
C65 C66 C61 120.29(19) . . ?
C65 C66 H66 119.9 . . ?
C61 C66 H66 119.9 . . ?
C101 N1 C71 111.01(16) . . ?
C101 N1 C81 107.39(16) . . ?
C71 N1 C81 110.68(15) . . ?
C101 N1 C91 110.53(15) . . ?
C71 N1 C91 107.03(14) . . ?
C81 N1 C91 110.22(15) . . ?
C72 C71 N1 115.60(16) . . ?
C72 C71 H71A 108.4 . . ?
N1 C71 H71A 108.4 . . ?
C72 C71 H71B 108.4 . . ?
N1 C71 H71B 108.4 . . ?
H71A C71 H71B 107.4 . . ?
C73 C72 C71 110.22(18) . . ?
C73 C72 H72A 109.6 . . ?
C71 C72 H72A 109.6 . . ?
C73 C72 H72B 109.6 . . ?
C71 C72 H72B 109.6 . . ?
H72A C72 H72B 108.1 . . ?
C74 C73 C72 113.06(19) . . ?
C74 C73 H73A 109.0 . . ?
C72 C73 H73A 109.0 . . ?
C74 C73 H73B 109.0 . . ?
C72 C73 H73B 109.0 . . ?
H73A C73 H73B 107.8 . . ?
C73 C74 H74A 109.5 . . ?
C73 C74 H74B 109.5 . . ?
H74A C74 H74B 109.5 . . ?
C73 C74 H74C 109.5 . . ?
H74A C74 H74C 109.5 . . ?
H74B C74 H74C 109.5 . . ?
C82 C81 N1 115.26(16) . . ?
C82 C81 H81A 108.5 . . ?
N1 C81 H81A 108.5 . . ?
C82 C81 H81B 108.5 . . ?
N1 C81 H81B 108.5 . . ?
H81A C81 H81B 107.5 . . ?
C81 C82 C83 112.2(2) . . ?
C81 C82 H82A 109.2 . . ?
C83 C82 H82A 109.2 . . ?
C81 C82 H82B 109.2 . . ?
C83 C82 H82B 109.2 . . ?
H82A C82 H82B 107.9 . . ?
C84 C83 C82 113.10(19) . . ?
C84 C83 H83A 109.0 . . ?
C82 C83 H83A 109.0 . . ?
C84 C83 H83B 109.0 . . ?
C82 C83 H83B 109.0 . . ?
H83A C83 H83B 107.8 . . ?
C83 C84 H84A 109.5 . . ?
C83 C84 H84B 109.5 . . ?
H84A C84 H84B 109.5 . . ?
C83 C84 H84C 109.5 . . ?
H84A C84 H84C 109.5 . . ?
H84B C84 H84C 109.5 . . ?
C92 C91 N1 116.20(16) . . ?
C92 C91 H91A 108.2 . . ?
N1 C91 H91A 108.2 . . ?
C92 C91 H91B 108.2 . . ?
N1 C91 H91B 108.2 . . ?
H91A C91 H91B 107.4 . . ?
C91 C92 C93 110.21(16) . . ?
C91 C92 H92A 109.6 . . ?
C93 C92 H92A 109.6 . . ?
C91 C92 H92B 109.6 . . ?
C93 C92 H92B 109.6 . . ?
H92A C92 H92B 108.1 . . ?
C92 C93 C94 111.79(17) . . ?
C92 C93 H93A 109.3 . . ?
C94 C93 H93A 109.3 . . ?
C92 C93 H93B 109.3 . . ?
C94 C93 H93B 109.3 . . ?
H93A C93 H93B 107.9 . . ?
C93 C94 H94A 109.5 . . ?
C93 C94 H94B 109.5 . . ?
H94A C94 H94B 109.5 . . ?
C93 C94 H94C 109.5 . . ?
H94A C94 H94C 109.5 . . ?
H94B C94 H94C 109.5 . . ?
C102 C101 N1 115.42(19) . . ?
C102 C101 H10A 108.4 . . ?
N1 C101 H10A 108.4 . . ?
C102 C101 H10B 108.4 . . ?
N1 C101 H10B 108.4 . . ?
H10A C101 H10B 107.5 . . ?
C103 C102 C101 123.4(3) . . ?
C103 C102 C105 28.3(2) . . ?
C101 C102 C105 98.4(3) . . ?
C103 C102 H10C 106.5 . . ?
C101 C102 H10C 106.5 . . ?
C105 C102 H10C 131.2 . . ?
C103 C102 H10D 106.5 . . ?
C101 C102 H10D 106.5 . . ?
C105 C102 H10D 105.5 . . ?
H10C C102 H10D 106.5 . . ?
C103 C102 H10E 108.3 . . ?
C101 C102 H10E 112.1 . . ?
C105 C102 H10E 112.1 . . ?
H10C C102 H10E 96.5 . . ?
H10D C102 H10E 10.2 . . ?
C103 C102 H10F 88.7 . . ?
C101 C102 H10F 112.1 . . ?
C105 C102 H10F 112.1 . . ?
H10C C102 H10F 19.3 . . ?
H10D C102 H10F 119.9 . . ?
H10E C102 H10F 109.7 . . ?
C104 C103 C102 109.9(5) . . ?
C104 C103 H10G 109.7 . . ?
C102 C103 H10G 109.7 . . ?
C104 C103 H10H 109.7 . . ?
C102 C103 H10H 109.7 . . ?
H10G C103 H10H 108.2 . . ?
C103 C104 H10I 109.5 . . ?
C103 C104 H10J 109.5 . . ?
H10I C104 H10J 109.5 . . ?
C103 C104 H10K 109.5 . . ?
H10I C104 H10K 109.5 . . ?
H10J C104 H10K 109.5 . . ?
C106 C105 C102 107.4(6) . . ?
C106 C105 H10L 110.2 . . ?
C102 C105 H10L 110.2 . . ?
C106 C105 H10M 110.2 . . ?
C102 C105 H10M 110.2 . . ?
H10L C105 H10M 108.5 . . ?
C105 C106 H10N 109.5 . . ?
C105 C106 H10O 109.5 . . ?
H10N C106 H10O 109.5 . . ?
C105 C106 H10P 109.5 . . ?
H10N C106 H10P 109.5 . . ?
H10O C106 H10P 109.5 . . ?

loop_
_geom_bond_atom_site_label_1
_geom_bond_atom_site_label_2
_geom_bond_distance
_geom_bond_site_symmetry_2
_geom_bond_publ_flag
C1 O1 1.224(2) . ?
C1 N12 1.372(3) . ?
C1 N11 1.381(2) . ?
N11 C61 1.413(2) . ?
N11 H11 0.90(2) . ?
N12 C11 1.421(3) . ?
N12 H12 0.85(3) . ?
C11 C16 1.392(3) . ?
C11 C12 1.399(3) . ?
C12 C13 1.387(3) . ?
C12 O12 1.408(2) . ?
C13 C14 1.396(3) . ?
C13 H13 0.9500 . ?
C14 C15 1.380(4) . ?
C14 H14 0.9500 . ?
C15 C16 1.393(3) . ?
C15 H15 0.9500 . ?
C16 H16 0.9500 . ?
O12 C22 1.402(3) . ?
C21 C22 1.395(3) . ?
C21 C26 1.401(3) . ?
C21 N21 1.417(2) . ?
C22 C23 1.396(3) . ?
C23 C24 1.384(3) . ?
C23 H23 0.9500 . ?
C24 C25 1.388(3) . ?
C24 H24 0.9500 . ?
C25 C26 1.396(3) . ?
C25 H25 0.9500 . ?
C26 H26 0.9500 . ?
C2 O2 1.222(2) . ?
C2 N22 1.378(3) . ?
C2 N21 1.387(3) . ?
N21 H21 0.88(2) . ?
N22 C31 1.423(2) . ?
N22 H22 0.87(3) . ?
C31 C36 1.389(3) . ?
C31 C32 1.399(3) . ?
C32 C33 1.387(3) . ?
C32 O32 1.396(2) . ?
C33 C34 1.396(3) . ?
C33 H33 0.9500 . ?
C34 C35 1.385(3) . ?
C34 H34 0.9500 . ?
C35 C36 1.391(3) . ?
C35 H35 0.9500 . ?
C36 H36 0.9500 . ?
O32 C42 1.400(2) . ?
C41 C42 1.400(3) . ?
C41 C46 1.405(3) . ?
C41 N31 1.410(3) . ?
C42 C43 1.388(3) . ?
C43 C44 1.392(3) . ?
C43 H43 0.9500 . ?
C44 C45 1.382(3) . ?
C44 H44 0.9500 . ?
C45 C46 1.382(3) . ?
C45 H45 0.9500 . ?
C46 H46 0.9500 . ?
C3 O3 1.227(2) . ?
C3 N31 1.375(3) . ?
C3 N32 1.380(3) . ?
N31 H31 0.86(3) . ?
N32 C51 1.414(3) . ?
N32 H32 0.85(2) . ?
C51 C56 1.399(3) . ?
C51 C52 1.399(3) . ?
C52 C53 1.389(3) . ?
C52 O52 1.404(2) . ?
C53 C54 1.396(3) . ?
C53 H53 0.9500 . ?
C54 C55 1.378(3) . ?
C54 H54 0.9500 . ?
C55 C56 1.388(3) . ?
C55 H55 0.9500 . ?
C56 H56 0.9500 . ?
O52 C62 1.400(2) . ?
C61 C66 1.393(3) . ?
C61 C62 1.402(3) . ?
C62 C63 1.383(3) . ?
C63 C64 1.394(3) . ?
C63 H63 0.9500 . ?
C64 C65 1.389(3) . ?
C64 H64 0.9500 . ?
C65 C66 1.392(3) . ?
C65 H65 0.9500 . ?
C66 H66 0.9500 . ?
N1 C101 1.528(3) . ?
N1 C71 1.528(2) . ?
N1 C81 1.530(3) . ?
N1 C91 1.531(2) . ?
C71 C72 1.525(3) . ?
C71 H71A 0.9900 . ?
C71 H71B 0.9900 . ?
C72 C73 1.516(3) . ?
C72 H72A 0.9900 . ?
C72 H72B 0.9900 . ?
C73 C74 1.516(3) . ?
C73 H73A 0.9900 . ?
C73 H73B 0.9900 . ?
C74 H74A 0.9800 . ?
C74 H74B 0.9800 . ?
C74 H74C 0.9800 . ?
C81 C82 1.526(3) . ?
C81 H81A 0.9900 . ?
C81 H81B 0.9900 . ?
C82 C83 1.533(3) . ?
C82 H82A 0.9900 . ?
C82 H82B 0.9900 . ?
C83 C84 1.520(3) . ?
C83 H83A 0.9900 . ?
C83 H83B 0.9900 . ?
C84 H84A 0.9800 . ?
C84 H84B 0.9800 . ?
C84 H84C 0.9800 . ?
C91 C92 1.522(3) . ?
C91 H91A 0.9900 . ?
C91 H91B 0.9900 . ?
C92 C93 1.526(3) . ?
C92 H92A 0.9900 . ?
C92 H92B 0.9900 . ?
C93 C94 1.530(3) . ?
C93 H93A 0.9900 . ?
C93 H93B 0.9900 . ?
C94 H94A 0.9800 . ?
C94 H94B 0.9800 . ?
C94 H94C 0.9800 . ?
C101 C102 1.524(4) . ?
C101 H10A 0.9900 . ?
C101 H10B 0.9900 . ?
C102 C103 1.517(6) . ?
C102 C105 1.576(7) . ?
C102 H10C 0.9900 . ?
C102 H10D 0.9900 . ?
C102 H10E 0.9900 . ?
C102 H10F 0.9900 . ?
C103 C104 1.496(7) . ?
C103 H10G 0.9900 . ?
C103 H10H 0.9900 . ?
C104 H10I 0.9800 . ?
C104 H10J 0.9800 . ?
C104 H10K 0.9800 . ?
C105 C106 1.518(7) . ?
C105 H10L 0.9900 . ?
C105 H10M 0.9900 . ?
C106 H10N 0.9800 . ?
C106 H10O 0.9800 . ?
C106 H10P 0.9800 . ?

loop_
_geom_hbond_atom_site_label_D
_geom_hbond_atom_site_label_H
_geom_hbond_atom_site_label_A
_geom_hbond_distance_DH
_geom_hbond_distance_HA
_geom_hbond_distance_DA
_geom_hbond_angle_DHA
_geom_hbond_site_symmetry_A
N11 H11 Cl1 0.90(2) 2.50(2) 3.3516(18) 159.4(19) .
N12 H12 Cl1 0.85(3) 2.58(3) 3.3302(19) 149(2) .
N21 H21 Cl1 0.88(2) 2.75(2) 3.5341(19) 149.1(18) .
N22 H22 Cl1 0.87(3) 2.47(3) 3.3223(19) 168(2) .
N31 H31 Cl1 0.86(3) 2.51(3) 3.3327(17) 160(2) .
N32 H32 Cl1 0.85(2) 2.65(2) 3.4272(18) 153(2) .

loop_
_geom_torsion_atom_site_label_1
_geom_torsion_atom_site_label_2
_geom_torsion_atom_site_label_3
_geom_torsion_atom_site_label_4
_geom_torsion
_geom_torsion_site_symmetry_1
_geom_torsion_site_symmetry_2
_geom_torsion_site_symmetry_3
_geom_torsion_site_symmetry_4
_geom_torsion_publ_flag
O1 C1 N11 C61 7.4(3) . . . . ?
N12 C1 N11 C61 -173.72(17) . . . . ?
O1 C1 N12 C11 -7.8(3) . . . . ?
N11 C1 N12 C11 173.32(18) . . . . ?
C1 N12 C11 C16 52.4(3) . . . . ?
C1 N12 C11 C12 -130.4(2) . . . . ?
C16 C11 C12 C13 0.7(3) . . . . ?
N12 C11 C12 C13 -176.56(19) . . . . ?
C16 C11 C12 O12 -179.95(18) . . . . ?
N12 C11 C12 O12 2.8(3) . . . . ?
C11 C12 C13 C14 -1.3(3) . . . . ?
O12 C12 C13 C14 179.44(19) . . . . ?
C12 C13 C14 C15 0.8(3) . . . . ?
C13 C14 C15 C16 0.2(4) . . . . ?
C12 C11 C16 C15 0.3(3) . . . . ?
N12 C11 C16 C15 177.5(2) . . . . ?
C14 C15 C16 C11 -0.8(3) . . . . ?
C13 C12 O12 C22 4.2(3) . . . . ?
C11 C12 O12 C22 -175.13(17) . . . . ?
C26 C21 C22 C23 3.4(3) . . . . ?
N21 C21 C22 C23 -173.80(18) . . . . ?
C26 C21 C22 O12 179.22(17) . . . . ?
N21 C21 C22 O12 2.0(3) . . . . ?
C12 O12 C22 C21 109.41(19) . . . . ?
C12 O12 C22 C23 -74.8(2) . . . . ?
C21 C22 C23 C24 -3.2(3) . . . . ?
O12 C22 C23 C24 -178.93(19) . . . . ?
C22 C23 C24 C25 0.3(3) . . . . ?
C23 C24 C25 C26 2.4(3) . . . . ?
C24 C25 C26 C21 -2.2(3) . . . . ?
C22 C21 C26 C25 -0.7(3) . . . . ?
N21 C21 C26 C25 176.29(19) . . . . ?
O2 C2 N21 C21 15.5(3) . . . . ?
N22 C2 N21 C21 -165.22(17) . . . . ?
C22 C21 N21 C2 -171.64(18) . . . . ?
C26 C21 N21 C2 11.3(3) . . . . ?
O2 C2 N22 C31 -5.7(3) . . . . ?
N21 C2 N22 C31 175.04(17) . . . . ?
C2 N22 C31 C36 58.3(3) . . . . ?
C2 N22 C31 C32 -124.1(2) . . . . ?
C36 C31 C32 C33 -1.0(3) . . . . ?
N22 C31 C32 C33 -178.73(18) . . . . ?
C36 C31 C32 O32 177.78(18) . . . . ?
N22 C31 C32 O32 0.0(3) . . . . ?
O32 C32 C33 C34 -178.57(19) . . . . ?
C31 C32 C33 C34 0.1(3) . . . . ?
C32 C33 C34 C35 0.5(3) . . . . ?
C33 C34 C35 C36 -0.2(3) . . . . ?
C32 C31 C36 C35 1.3(3) . . . . ?
N22 C31 C36 C35 178.98(19) . . . . ?
C34 C35 C36 C31 -0.7(3) . . . . ?
C33 C32 O32 C42 -7.2(3) . . . . ?
C31 C32 O32 C42 174.11(17) . . . . ?
C46 C41 C42 C43 1.7(3) . . . . ?
N31 C41 C42 C43 -173.78(18) . . . . ?
C46 C41 C42 O32 177.02(16) . . . . ?
N31 C41 C42 O32 1.5(3) . . . . ?
C32 O32 C42 C43 -59.5(3) . . . . ?
C32 O32 C42 C41 125.17(19) . . . . ?
C41 C42 C43 C44 -1.4(3) . . . . ?
O32 C42 C43 C44 -176.45(18) . . . . ?
C42 C43 C44 C45 0.0(3) . . . . ?
C43 C44 C45 C46 1.0(3) . . . . ?
C44 C45 C46 C41 -0.6(3) . . . . ?
C42 C41 C46 C45 -0.7(3) . . . . ?
N31 C41 C46 C45 174.56(19) . . . . ?
O3 C3 N31 C41 11.3(3) . . . . ?
N32 C3 N31 C41 -168.67(17) . . . . ?
C42 C41 N31 C3 -155.02(19) . . . . ?
C46 C41 N31 C3 29.8(3) . . . . ?
O3 C3 N32 C51 3.1(3) . . . . ?
N31 C3 N32 C51 -176.95(17) . . . . ?
C3 N32 C51 C56 28.4(3) . . . . ?
C3 N32 C51 C52 -154.09(18) . . . . ?
C56 C51 C52 C53 1.1(3) . . . . ?
N32 C51 C52 C53 -176.53(18) . . . . ?
C56 C51 C52 O52 176.68(17) . . . . ?
N32 C51 C52 O52 -1.0(2) . . . . ?
C51 C52 C53 C54 -2.4(3) . . . . ?
O52 C52 C53 C54 -177.52(19) . . . . ?
C52 C53 C54 C55 1.7(3) . . . . ?
C53 C54 C55 C56 0.3(3) . . . . ?
C54 C55 C56 C51 -1.6(3) . . . . ?
C52 C51 C56 C55 0.9(3) . . . . ?
N32 C51 C56 C55 178.39(19) . . . . ?
C53 C52 O52 C62 -28.6(3) . . . . ?
C51 C52 O52 C62 155.97(17) . . . . ?
C1 N11 C61 C66 35.1(3) . . . . ?
C1 N11 C61 C62 -148.62(19) . . . . ?
C52 O52 C62 C63 -33.8(3) . . . . ?
C52 O52 C62 C61 151.11(17) . . . . ?
C66 C61 C62 C63 1.6(3) . . . . ?
N11 C61 C62 C63 -174.81(18) . . . . ?
C66 C61 C62 O52 176.83(17) . . . . ?
N11 C61 C62 O52 0.4(2) . . . . ?
O52 C62 C63 C64 -176.42(19) . . . . ?
C61 C62 C63 C64 -1.6(3) . . . . ?
C62 C63 C64 C65 0.6(3) . . . . ?
C63 C64 C65 C66 0.4(3) . . . . ?
C64 C65 C66 C61 -0.4(3) . . . . ?
C62 C61 C66 C65 -0.6(3) . . . . ?
N11 C61 C66 C65 175.66(19) . . . . ?
C101 N1 C71 C72 58.1(2) . . . . ?
C81 N1 C71 C72 -61.1(2) . . . . ?
C91 N1 C71 C72 178.81(17) . . . . ?
N1 C71 C72 C73 171.31(19) . . . . ?
C71 C72 C73 C74 178.1(2) . . . . ?
C101 N1 C81 C82 -170.82(17) . . . . ?
C71 N1 C81 C82 -49.5(2) . . . . ?
C91 N1 C81 C82 68.7(2) . . . . ?
N1 C81 C82 C83 -151.75(18) . . . . ?
C81 C82 C83 C84 76.6(3) . . . . ?
C101 N1 C91 C92 -53.7(2) . . . . ?
C71 N1 C91 C92 -174.67(17) . . . . ?
C81 N1 C91 C92 64.9(2) . . . . ?
N1 C91 C92 C93 -169.34(17) . . . . ?
C91 C92 C93 C94 176.77(17) . . . . ?
C71 N1 C101 C102 59.9(2) . . . . ?
C81 N1 C101 C102 -179.01(19) . . . . ?
C91 N1 C101 C102 -58.7(2) . . . . ?
N1 C101 C102 C103 -170.9(3) . . . . ?
N1 C101 C102 C105 174.8(4) . . . . ?
C101 C102 C103 C104 -58.9(6) . . . . ?
C105 C102 C103 C104 -27.8(8) . . . . ?
C103 C102 C105 C106 18.7(7) . . . . ?
C101 C102 C105 C106 172.9(5) . . . . ?
